data_4022630
loop_
_publ_author_name
'Md. Merajuddin Baag'
'Vedavati G. Puranik'
'Narshinha P. Argade'

_publ_section_title
;
 Facile Chemo-, Regio-, and Diastereoselective Approach to
 cis-3,5-Disubstituted \g-Butyrolactones and Fused
 \g-Butyrolactones
;
_journal_name_full 'Journal of Organic Chemistry'
_journal_page_first 1009
_journal_page_last 1012
_journal_paper_doi 10.1021/jo0619128
_journal_volume 72
_journal_year 2007
_chemical_formula_moiety 'C11 H16 O4'
_chemical_formula_sum 'C11 H16 O4'
_chemical_formula_weight 212.24
_chemical_melting_point 488.6(5)
_chemical_name_common gamma-lactones
_chemical_name_systematic
; 
 ? 
;
_space_group_IT_number 14
_symmetry_cell_setting monoclinic
_symmetry_space_group_name_Hall '-P 2yn'
_symmetry_space_group_name_H-M 'P 1 21/n 1'
_atom_sites_solution_hydrogens geom
_atom_sites_solution_primary direct
_atom_sites_solution_secondary difmap
_audit_creation_method SHELXL-97
_cell_angle_alpha 90.00
_cell_angle_beta 109.540(3)
_cell_angle_gamma 90.00
_cell_formula_units_Z 4
_cell_length_a 5.2387(7)
_cell_length_b 34.215(5)
_cell_length_c 6.2694(8)
_cell_measurement_reflns_used 714
_cell_measurement_temperature 293(2)
_cell_measurement_theta_max 24.97
_cell_measurement_theta_min 2.381
_cell_volume 1059.0(2)
_computing_cell_refinement 'BRUKER SAINT'
_computing_data_collection 'BRUKER SMART'
_computing_data_reduction 'BRUKER SAINT'
_computing_molecular_graphics 'SHELXTL and PLATON'
_computing_publication_material SHELXTL
_computing_structure_refinement 'SHELXL-97 (Sheldrick, 1997)'
_computing_structure_solution 'SHELXS-97 (Sheldrick, 1990)'
_diffrn_ambient_temperature 293(2)
_diffrn_measured_fraction_theta_full 0.987
_diffrn_measured_fraction_theta_max 0.987
_diffrn_measurement_device 'Bruker Smart APEX'
_diffrn_measurement_device_type 'CCD Area Detector'
_diffrn_measurement_method 'Omega Scan'
_diffrn_radiation_monochromator graphite
_diffrn_radiation_source 'fine-focus sealed tube'
_diffrn_radiation_type MoK\a
_diffrn_radiation_wavelength 0.71073
_diffrn_reflns_av_R_equivalents 0.0605
_diffrn_reflns_av_sigmaI/netI 0.0790
_diffrn_reflns_limit_h_max 4
_diffrn_reflns_limit_h_min -6
_diffrn_reflns_limit_k_max 40
_diffrn_reflns_limit_k_min -38
_diffrn_reflns_limit_l_max 7
_diffrn_reflns_limit_l_min -7
_diffrn_reflns_number 5515
_diffrn_reflns_theta_full 25.00
_diffrn_reflns_theta_max 25.00
_diffrn_reflns_theta_min 2.38
_exptl_absorpt_coefficient_mu 0.101
_exptl_absorpt_correction_T_max 0.9964
_exptl_absorpt_correction_T_min 0.9905
_exptl_absorpt_correction_type multi-scan
_exptl_absorpt_process_details 'Bruker SADABS'
_exptl_crystal_colour colourless
_exptl_crystal_density_diffrn 1.331
_exptl_crystal_density_method 'not measured'
_exptl_crystal_description plate
_exptl_crystal_F_000 456
_exptl_crystal_size_max 0.10
_exptl_crystal_size_mid 0.09
_exptl_crystal_size_min 0.04
_refine_diff_density_max 0.211
_refine_diff_density_min -0.226
_refine_diff_density_rms 0.047
_refine_ls_extinction_method none
_refine_ls_goodness_of_fit_ref 1.159
_refine_ls_hydrogen_treatment riding
_refine_ls_matrix_type full
_refine_ls_number_parameters 138
_refine_ls_number_reflns 1845
_refine_ls_number_restraints 0
_refine_ls_restrained_S_all 1.159
_refine_ls_R_factor_all 0.1258
_refine_ls_R_factor_gt 0.0807
_refine_ls_shift/su_max 0.000
_refine_ls_shift/su_mean 0.000
_refine_ls_structure_factor_coef Fsqd
_refine_ls_weighting_details 'calc w=1/[\s^2^(Fo^2^)+(0.0441P)^2^+0.3893P] where P=(Fo^2^+2Fc^2^)/3'
_refine_ls_weighting_scheme calc
_refine_ls_wR_factor_gt 0.1436
_refine_ls_wR_factor_ref 0.1595
_reflns_number_gt 1249
_reflns_number_total 1845
_reflns_threshold_expression >2sigma(I)
_cod_data_source_file jo0619128si20060916_054925.cif
_cod_data_source_block mbcyacompound15
_cod_depositor_comments
;
The following automatic conversions were performed:
'_symmetry_cell_setting' value 'Monoclinic' changed to 'monoclinic'
according to '/home/saulius/struct/CIF-dictionaries/cif_core.dic'
dictionary named 'cif_core.dic' version 2.4.1 from 2010-06-29.

Automatic conversion script
Id: cif_fix_enum 1527 2010-12-29 10:47:43Z saulius 

The following automatic conversions were performed:

'_chemical_melting_point' value '215-216 DegreeCentigrade' was
changed to '488.6(5)' - it was converted from degrees Celsius(C) to
Kelvins(K), the average value was taken and precision was estimated.

Automatic conversion script
Id: cif_fix_values 1646 2011-03-28 12:23:43Z adriana 
;
_cod_original_sg_symbol_H-M 'P 21/n'
_cod_database_code 4022630

loop_
_symmetry_equiv_pos_as_xyz
'x, y, z'
'-x+1/2, y+1/2, -z+1/2'
'-x, -y, -z'
'x-1/2, -y-1/2, z-1/2'

loop_
_atom_site_label
_atom_site_type_symbol
_atom_site_fract_x
_atom_site_fract_y
_atom_site_fract_z
_atom_site_U_iso_or_equiv
_atom_site_adp_type
_atom_site_occupancy
_atom_site_symmetry_multiplicity
_atom_site_calc_flag
_atom_site_refinement_flags
O1 O 0.1785(6) 0.16298(7) 0.9436(4) 0.0475(8) Uani 1 1 d .
O2 O 0.4951(6) 0.11650(8) 1.0427(5) 0.0614(9) Uani 1 1 d .
O3 O 0.2337(6) 0.02965(8) 0.9385(5) 0.0526(8) Uani 1 1 d .
O4 O 0.5546(6) 0.02954(9) 0.7809(5) 0.0614(9) Uani 1 1 d .
H4 H 0.6118 0.0112 0.8683 0.092 Uiso 1 1 calc R
C1 C 0.2742(9) 0.12676(12) 0.9264(6) 0.0437(10) Uani 1 1 d .
C2 C 0.0663(7) 0.10442(10) 0.7392(6) 0.0350(9) Uani 1 1 d .
H3 H -0.0550 0.0912 0.8058 0.042 Uiso 1 1 calc R
C3 C -0.0924(7) 0.13806(10) 0.5927(6) 0.0340(9) Uani 1 1 d .
H7 H -0.2764 0.1298 0.5035 0.041 Uiso 1 1 calc R
C4 C -0.0956(8) 0.16630(11) 0.7780(6) 0.0393(10) Uani 1 1 d .
H10 H -0.2273 0.1573 0.8473 0.047 Uiso 1 1 calc R
C5 C -0.1519(8) 0.20856(11) 0.7097(7) 0.0487(11) Uani 1 1 d .
H15A H -0.3447 0.2117 0.6315 0.058 Uiso 1 1 calc R
H15B H -0.1033 0.2245 0.8453 0.058 Uiso 1 1 calc R
C6 C -0.0014(9) 0.22323(11) 0.5596(6) 0.0458(11) Uani 1 1 d .
H11A H 0.1906 0.2247 0.6451 0.055 Uiso 1 1 calc R
H11B H -0.0640 0.2493 0.5062 0.055 Uiso 1 1 calc R
C7 C -0.0466(9) 0.19615(11) 0.3596(6) 0.0469(11) Uani 1 1 d .
H14A H 0.0497 0.2060 0.2629 0.056 Uiso 1 1 calc R
H14B H -0.2381 0.1952 0.2718 0.056 Uiso 1 1 calc R
C8 C 0.0540(8) 0.15502(10) 0.4416(6) 0.0362(10) Uani 1 1 d .
H8A H 0.0262 0.1381 0.3117 0.043 Uiso 1 1 calc R
H8B H 0.2468 0.1560 0.5247 0.043 Uiso 1 1 calc R
C9 C 0.1929(8) 0.07350(10) 0.6338(6) 0.0374(9) Uani 1 1 d .
H6 H 0.3267 0.0861 0.5783 0.045 Uiso 1 1 calc R
C10 C 0.3333(8) 0.04245(10) 0.8020(6) 0.0370(9) Uani 1 1 d .
C11 C -0.0218(9) 0.05333(12) 0.4327(7) 0.0547(12) Uani 1 1 d .
H13A H 0.0649 0.0344 0.3666 0.082 Uiso 1 1 calc R
H13B H -0.1112 0.0725 0.3211 0.082 Uiso 1 1 calc R
H13C H -0.1525 0.0405 0.4851 0.082 Uiso 1 1 calc R

loop_
_atom_site_aniso_label
_atom_site_aniso_U_11
_atom_site_aniso_U_22
_atom_site_aniso_U_33
_atom_site_aniso_U_23
_atom_site_aniso_U_13
_atom_site_aniso_U_12
O1 0.0599(19) 0.0433(18) 0.0304(14) -0.0037(12) 0.0035(13) 0.0026(14)
O2 0.055(2) 0.053(2) 0.0491(18) 0.0035(14) -0.0183(15) 0.0039(15)
O3 0.0549(19) 0.0500(18) 0.0552(18) 0.0255(15) 0.0217(16) 0.0126(14)
O4 0.056(2) 0.063(2) 0.069(2) 0.0326(16) 0.0270(17) 0.0277(16)
C1 0.052(3) 0.043(3) 0.029(2) 0.0070(18) 0.004(2) -0.003(2)
C2 0.038(2) 0.032(2) 0.0303(19) 0.0050(16) 0.0051(17) -0.0013(17)
C3 0.029(2) 0.031(2) 0.032(2) 0.0015(16) -0.0021(17) -0.0025(16)
C4 0.042(2) 0.040(2) 0.038(2) 0.0049(18) 0.0150(18) 0.0057(18)
C5 0.054(3) 0.039(3) 0.050(3) -0.0011(19) 0.014(2) 0.011(2)
C6 0.063(3) 0.029(2) 0.037(2) 0.0020(18) 0.005(2) -0.004(2)
C7 0.067(3) 0.036(2) 0.035(2) 0.0035(18) 0.013(2) -0.001(2)
C8 0.048(2) 0.032(2) 0.0271(19) -0.0020(16) 0.0102(18) 0.0039(17)
C9 0.044(2) 0.028(2) 0.037(2) 0.0081(16) 0.0093(18) 0.0018(17)
C10 0.040(2) 0.028(2) 0.041(2) 0.0056(17) 0.0109(19) 0.0036(18)
C11 0.074(3) 0.036(2) 0.042(2) 0.0030(19) 0.002(2) 0.009(2)

loop_
_atom_type_symbol
_atom_type_description
_atom_type_scat_dispersion_real
_atom_type_scat_dispersion_imag
_atom_type_scat_source
C C 0.0033 0.0016 'International Tables Vol C Tables 4.2.6.8 and 6.1.1.4'
H H 0.0000 0.0000 'International Tables Vol C Tables 4.2.6.8 and 6.1.1.4'
O O 0.0106 0.0060 'International Tables Vol C Tables 4.2.6.8 and 6.1.1.4'

loop_
_geom_angle_atom_site_label_1
_geom_angle_atom_site_label_2
_geom_angle_atom_site_label_3
_geom_angle
C1 O1 C4 108.4(3)
C10 O4 H4 109.5
O2 C1 O1 121.9(4)
O2 C1 C2 128.5(4)
O1 C1 C2 109.5(3)
C9 C2 C1 112.6(3)
C9 C2 C3 119.5(3)
C1 C2 C3 101.0(3)
C9 C2 H3 107.7
C1 C2 H3 107.7
C3 C2 H3 107.7
C4 C3 C8 111.8(3)
C4 C3 C2 99.3(3)
C8 C3 C2 112.0(3)
C4 C3 H7 111.0
C8 C3 H7 111.0
C2 C3 H7 111.0
O1 C4 C5 109.1(3)
O1 C4 C3 103.5(3)
C5 C4 C3 116.4(3)
O1 C4 H10 109.2
C5 C4 H10 109.2
C3 C4 H10 109.2
C6 C5 C4 113.8(3)
C6 C5 H15A 108.8
C4 C5 H15A 108.8
C6 C5 H15B 108.8
C4 C5 H15B 108.8
H15A C5 H15B 107.7
C5 C6 C7 110.2(3)
C5 C6 H11A 109.6
C7 C6 H11A 109.6
C5 C6 H11B 109.6
C7 C6 H11B 109.6
H11A C6 H11B 108.1
C6 C7 C8 110.1(3)
C6 C7 H14A 109.6
C8 C7 H14A 109.6
C6 C7 H14B 109.6
C8 C7 H14B 109.6
H14A C7 H14B 108.1
C3 C8 C7 111.8(3)
C3 C8 H8A 109.3
C7 C8 H8A 109.3
C3 C8 H8B 109.3
C7 C8 H8B 109.3
H8A C8 H8B 107.9
C10 C9 C2 111.7(3)
C10 C9 C11 108.0(3)
C2 C9 C11 111.3(3)
C10 C9 H6 108.6
C2 C9 H6 108.6
C11 C9 H6 108.6
O3 C10 O4 124.0(3)
O3 C10 C9 121.4(4)
O4 C10 C9 114.6(3)
C9 C11 H13A 109.5
C9 C11 H13B 109.5
H13A C11 H13B 109.5
C9 C11 H13C 109.5
H13A C11 H13C 109.5
H13B C11 H13C 109.5

loop_
_geom_bond_atom_site_label_1
_geom_bond_atom_site_label_2
_geom_bond_distance
O1 C1 1.355(4)
O1 C4 1.468(4)
O2 C1 1.196(4)
O3 C10 1.223(4)
O4 C10 1.288(4)
O4 H4 0.8200
C1 C2 1.514(5)
C2 C9 1.513(5)
C2 C3 1.533(5)
C2 H3 0.9800
C3 C4 1.516(5)
C3 C8 1.519(5)
C3 H7 0.9800
C4 C5 1.509(5)
C4 H10 0.9800
C5 C6 1.502(5)
C5 H15A 0.9700
C5 H15B 0.9700
C6 C7 1.513(5)
C6 H11A 0.9700
C6 H11B 0.9700
C7 C8 1.530(5)
C7 H14A 0.9700
C7 H14B 0.9700
C8 H8A 0.9700
C8 H8B 0.9700
C9 C10 1.504(5)
C9 C11 1.544(5)
C9 H6 0.9800
C11 H13A 0.9600
C11 H13B 0.9600
C11 H13C 0.9600

loop_
_geom_torsion_atom_site_label_1
_geom_torsion_atom_site_label_2
_geom_torsion_atom_site_label_3
_geom_torsion_atom_site_label_4
_geom_torsion
C4 O1 C1 O2 179.7(4)
C4 O1 C1 C2 1.8(4)
O2 C1 C2 C9 -24.9(6)
O1 C1 C2 C9 152.8(3)
O2 C1 C2 C3 -153.6(4)
O1 C1 C2 C3 24.2(4)
C9 C2 C3 C4 -162.6(3)
C1 C2 C3 C4 -38.6(4)
C9 C2 C3 C8 -44.4(4)
C1 C2 C3 C8 79.7(3)
C1 O1 C4 C5 -152.2(3)
C1 O1 C4 C3 -27.7(4)
C8 C3 C4 O1 -77.5(3)
C2 C3 C4 O1 40.8(3)
C8 C3 C4 C5 42.1(4)
C2 C3 C4 C5 160.5(3)
O1 C4 C5 C6 72.7(4)
C3 C4 C5 C6 -43.9(5)
C4 C5 C6 C7 51.9(5)
C5 C6 C7 C8 -59.9(4)
C4 C3 C8 C7 -49.6(4)
C2 C3 C8 C7 -160.2(3)
C6 C7 C8 C3 59.8(4)
C1 C2 C9 C10 63.3(4)
C3 C2 C9 C10 -178.5(3)
C1 C2 C9 C11 -175.9(3)
C3 C2 C9 C11 -57.7(4)
C2 C9 C10 O3 40.8(5)
C11 C9 C10 O3 -81.9(4)
C2 C9 C10 O4 -142.7(4)
C11 C9 C10 O4 94.6(4)
